data_7119120
loop_
_publ_author_name
'Christoph Schoo'
'Svetlana V. Klementyeva'
'Michael T. Gamer'
'Sergey N. Konchenko'
'Peter W. Roesky'

_publ_section_title
;
 Samarocene oxide: from an undesired decomposition product to a new
 reagent
;
_journal_name_full Chem.Commun.
_journal_page_first 6654
_journal_volume 52
_journal_year 2016
_chemical_formula_moiety 'C44 H66 N2 O8 Re2 Sm2'
_chemical_formula_sum 'C44 H66 N2 O8 Re2 Sm2'
_chemical_formula_weight 1424.08
_space_group_crystal_system orthorhombic
_space_group_IT_number 61
_space_group_name_Hall '-P 2ac 2ab'
_space_group_name_H-M_alt 'P b c a'
_symmetry_space_group_name_Hall '-P 2ac 2ab'
_symmetry_space_group_name_H-M 'P b c a'
_atom_sites_solution_hydrogens geom
_atom_sites_solution_primary heavy
_audit_creation_date 2016-02-26
_audit_creation_method
;
Olex2 1.2
(compiled 2016.02.19 svn.r3266 for OlexSys, GUI svn.r5155)
;
_audit_update_record
;
2016-02-26 deposited with the CCDC.
2016-04-13 downloaded from the CCDC.
;
_cell_angle_alpha 90
_cell_angle_beta 90
_cell_angle_gamma 90
_cell_formula_units_Z 4
_cell_length_a 16.207(3)
_cell_length_b 14.000(3)
_cell_length_c 21.465(4)
_cell_measurement_reflns_used 25670
_cell_measurement_temperature 210(2)
_cell_measurement_theta_max 29.42
_cell_measurement_theta_min 1.57
_cell_volume 4870.4(17)
_computing_cell_refinement 'STOE X-AREA, PLATON (A.L.Spek, 2009)'
_computing_data_collection 'STOE X-AREA'
_computing_data_reduction 'STOE X-RED & X-SHAPE, PLATON (A.L.Spek, 2009)'
_computing_molecular_graphics 'Olex2 (Dolomanov et al., 2009)'
_computing_publication_material 'Olex2 (Dolomanov et al., 2009)'
_computing_structure_refinement 'XL (Sheldrick, 2008)'
_computing_structure_solution 'ShelXS (Sheldrick, 2008)'
_diffrn_ambient_temperature 205.0
_diffrn_detector 'image plate (34 cm diameter)'
_diffrn_detector_area_resol_mean 6.67
_diffrn_detector_type STOE
_diffrn_measured_fraction_theta_full 0.997
_diffrn_measured_fraction_theta_max 0.985
_diffrn_measurement_device '2-circle goniometer'
_diffrn_measurement_device_type 'STOE IPDS 2'
_diffrn_measurement_method 'rotation method'
_diffrn_radiation_collimation '0.5 mm diameter, multiple pinhole'
_diffrn_radiation_monochromator 'plane graphite'
_diffrn_radiation_polarisn_norm 0
_diffrn_radiation_type 'Mo K\a'
_diffrn_radiation_wavelength 0.71073
_diffrn_reflns_av_R_equivalents 0.0444
_diffrn_reflns_av_unetI/netI 0.0328
_diffrn_reflns_Laue_measured_fraction_full 0.999
_diffrn_reflns_Laue_measured_fraction_max 0.989
_diffrn_reflns_limit_h_max 20
_diffrn_reflns_limit_h_min -20
_diffrn_reflns_limit_k_max 17
_diffrn_reflns_limit_k_min -16
_diffrn_reflns_limit_l_max 22
_diffrn_reflns_limit_l_min -26
_diffrn_reflns_number 34712
_diffrn_reflns_point_group_measured_fraction_full 0.999
_diffrn_reflns_point_group_measured_fraction_max 0.989
_diffrn_reflns_theta_full 26.000
_diffrn_reflns_theta_max 26.137
_diffrn_reflns_theta_min 2.144
_diffrn_source 'sealed X-ray tube, 12 x 0.4 mm long-fine focus'
_exptl_absorpt_coefficient_mu 7.375
_exptl_absorpt_correction_T_max 0.5688
_exptl_absorpt_correction_T_min 0.2354
_exptl_absorpt_correction_type integration
_exptl_absorpt_process_details 'STOE XRed & XShape'
_exptl_crystal_colour orange
_exptl_crystal_colour_primary orange
_exptl_crystal_density_diffrn 1.941
_exptl_crystal_description prism
_exptl_crystal_F_000 2728
_exptl_crystal_size_max 0.174
_exptl_crystal_size_mid 0.141
_exptl_crystal_size_min 0.111
_refine_diff_density_max 1.454
_refine_diff_density_min -0.655
_refine_diff_density_rms 0.114
_refine_ls_extinction_coef .
_refine_ls_extinction_method none
_refine_ls_goodness_of_fit_ref 0.927
_refine_ls_hydrogen_treatment constr
_refine_ls_matrix_type full
_refine_ls_number_parameters 273
_refine_ls_number_reflns 4809
_refine_ls_number_restraints 0
_refine_ls_restrained_S_all 0.927
_refine_ls_R_factor_all 0.0436
_refine_ls_R_factor_gt 0.0265
_refine_ls_shift/su_max 0.003
_refine_ls_shift/su_mean 0.000
_refine_ls_structure_factor_coef Fsqd
_refine_ls_weighting_details 'w=1/[\s^2^(Fo^2^)+(0.0280P)^2^] where P=(Fo^2^+2Fc^2^)/3'
_refine_ls_weighting_scheme calc
_refine_ls_wR_factor_gt 0.0481
_refine_ls_wR_factor_ref 0.0509
_reflns_Friedel_coverage 0.000
_reflns_Friedel_fraction_full .
_reflns_Friedel_fraction_max .
_reflns_number_gt 3703
_reflns_number_total 4809
_reflns_threshold_expression 'I > 2\s(I)'
_cod_data_source_file c6cc02450e2.cif
_cod_data_source_block csp45pbca
_cod_original_cell_volume 4870.5(17)
_cod_database_code 7119120
_shelx_space_group_comment
;
The symmetry employed for this shelxl refinement is uniquely defined
by the following loop, which should always be used as a source of
symmetry information in preference to the above space-group names.
They are only intended as comments.
;
_olex2_refinement_description
;
1. Fixed Uiso
 At 1.5 times of:
  All C(H,H,H) groups
2.a Idealised Me refined as rotating group:
 C18(H18A,H18B,H18C), C10(H10A,H10B,H10C), C16(H16A,H16B,H16C), C8(H8A,H8B,
 H8C), C19(H19A,H19B,H19C), C6(H6A,H6B,H6C), C20(H20A,H20B,H20C), C9(H9A,H9B,
 H9C), C22(H22B,H22A,H22C), C7(H7A,H7B,H7C), C17(H17A,H17B,H17C)
;
_shelx_shelxl_version_number 2014/7
_olex2_submission_special_instructions 'No special instructions were received'

loop_
_space_group_symop_operation_xyz
'x, y, z'
'-x+1/2, -y, z+1/2'
'-x, y+1/2, -z+1/2'
'x+1/2, -y+1/2, -z'
'-x, -y, -z'
'x-1/2, y, -z-1/2'
'x, -y-1/2, z-1/2'
'-x-1/2, y-1/2, z'

loop_
_atom_site_label
_atom_site_type_symbol
_atom_site_fract_x
_atom_site_fract_y
_atom_site_fract_z
_atom_site_U_iso_or_equiv
_atom_site_adp_type
_atom_site_occupancy
_atom_site_site_symmetry_order
_atom_site_calc_flag
_atom_site_refinement_flags_posn
_atom_site_refinement_flags_adp
_atom_site_refinement_flags_occupancy
_atom_site_disorder_assembly
_atom_site_disorder_group
Re1 Re 0.62604(2) 0.46179(2) 0.54874(2) 0.03715(6) Uani 1 1 d . . . . .
Sm1 Sm 0.52012(2) 0.30602(2) 0.40686(2) 0.02831(6) Uani 1 1 d . . . . .
O3 O 0.6413(2) 0.3992(4) 0.6165(2) 0.0673(13) Uani 1 1 d . . . . .
O2 O 0.5476(2) 0.5456(3) 0.55948(18) 0.0476(9) Uani 1 1 d . . . . .
O1 O 0.60166(17) 0.3823(2) 0.48863(16) 0.0364(8) Uani 1 1 d . . . . .
O4 O 0.7151(2) 0.5198(3) 0.5314(2) 0.0678(13) Uani 1 1 d . . . . .
N1 N 0.3847(2) 0.3307(3) 0.3460(2) 0.0433(10) Uani 1 1 d . . . . .
C12 C 0.4595(3) 0.2227(4) 0.5116(2) 0.0367(12) Uani 1 1 d . . . . .
C21 C 0.3220(3) 0.3487(5) 0.3273(3) 0.0519(15) Uani 1 1 d . . . . .
C18 C 0.6064(3) 0.1643(4) 0.5394(3) 0.0557(16) Uani 1 1 d . . . . .
H18A H 0.6552 0.1519 0.5145 0.084 Uiso 1 1 calc GR . . . .
H18B H 0.5988 0.1127 0.5691 0.084 Uiso 1 1 calc GR . . . .
H18C H 0.6132 0.2241 0.5616 0.084 Uiso 1 1 calc GR . . . .
C10 C 0.7285(4) 0.4236(6) 0.3849(3) 0.081(2) Uani 1 1 d . . . . .
H10A H 0.7046 0.4756 0.4087 0.121 Uiso 1 1 calc GR . . . .
H10B H 0.7682 0.4491 0.3554 0.121 Uiso 1 1 calc GR . . . .
H10C H 0.7560 0.3795 0.4129 0.121 Uiso 1 1 calc GR . . . .
C16 C 0.3127(3) 0.2318(4) 0.4646(3) 0.0489(14) Uani 1 1 d . . . . .
H16A H 0.3096 0.2993 0.4745 0.073 Uiso 1 1 calc GR . . . .
H16B H 0.2825 0.1955 0.4956 0.073 Uiso 1 1 calc GR . . . .
H16C H 0.2887 0.2206 0.4238 0.073 Uiso 1 1 calc GR . . . .
C2 C 0.5567(3) 0.3419(6) 0.2831(3) 0.0573(18) Uani 1 1 d . . . . .
C8 C 0.5779(6) 0.1604(7) 0.2654(4) 0.121(4) Uani 1 1 d . . . . .
H8A H 0.6100 0.1104 0.2851 0.182 Uiso 1 1 calc GR . . . .
H8B H 0.5929 0.1650 0.2218 0.182 Uiso 1 1 calc GR . . . .
H8C H 0.5196 0.1455 0.2689 0.182 Uiso 1 1 calc GR . . . .
C1 C 0.5968(3) 0.4125(4) 0.3166(3) 0.0484(14) Uani 1 1 d . . . . .
C11 C 0.4012(3) 0.2006(4) 0.4643(2) 0.0364(11) Uani 1 1 d . . . . .
C19 C 0.5739(4) 0.0366(4) 0.4208(3) 0.0600(16) Uani 1 1 d . . . . .
H19A H 0.5703 0.0319 0.3758 0.090 Uiso 1 1 calc GR . . . .
H19B H 0.5564 -0.0232 0.4394 0.090 Uiso 1 1 calc GR . . . .
H19C H 0.6305 0.0499 0.4327 0.090 Uiso 1 1 calc GR . . . .
C6 C 0.5788(6) 0.5200(6) 0.3146(4) 0.100(3) Uani 1 1 d . . . . .
H6A H 0.5202 0.5301 0.3081 0.150 Uiso 1 1 calc GR . . . .
H6B H 0.6094 0.5489 0.2806 0.150 Uiso 1 1 calc GR . . . .
H6C H 0.5953 0.5490 0.3536 0.150 Uiso 1 1 calc GR . . . .
C3 C 0.5951(4) 0.2545(5) 0.2972(3) 0.0561(16) Uani 1 1 d . . . . .
C5 C 0.6602(3) 0.3710(4) 0.3495(2) 0.0381(12) Uani 1 1 d . . . . .
C20 C 0.3938(3) 0.0872(4) 0.3689(3) 0.0557(15) Uani 1 1 d . . . . .
H20A H 0.3463 0.0526 0.3848 0.083 Uiso 1 1 calc GR . . . .
H20B H 0.4313 0.0429 0.3488 0.083 Uiso 1 1 calc GR . . . .
H20C H 0.3756 0.1346 0.3390 0.083 Uiso 1 1 calc GR . . . .
C14 C 0.5184(3) 0.1168(4) 0.4434(3) 0.0429(12) Uani 1 1 d . . . . .
C9 C 0.7254(4) 0.2031(6) 0.3592(5) 0.100(3) Uani 1 1 d . . . . .
H9A H 0.7217 0.1936 0.4038 0.150 Uiso 1 1 calc GR . . . .
H9B H 0.7795 0.2280 0.3487 0.150 Uiso 1 1 calc GR . . . .
H9C H 0.7169 0.1427 0.3380 0.150 Uiso 1 1 calc GR . . . .
C13 C 0.5328(3) 0.1705(4) 0.4980(3) 0.0367(11) Uani 1 1 d . . . . .
C22 C 0.2392(4) 0.3699(8) 0.3046(4) 0.113(4) Uani 1 1 d . . . . .
H22B H 0.2145 0.4189 0.3306 0.170 Uiso 1 1 calc GR . . . .
H22A H 0.2058 0.3125 0.3063 0.170 Uiso 1 1 calc GR . . . .
H22C H 0.2423 0.3924 0.2620 0.170 Uiso 1 1 calc GR . . . .
C4 C 0.6601(3) 0.2732(4) 0.3389(3) 0.0436(13) Uani 1 1 d . . . . .
C7 C 0.4928(4) 0.3568(10) 0.2323(3) 0.136(5) Uani 1 1 d . . . . .
H7A H 0.4558 0.4081 0.2442 0.204 Uiso 1 1 calc GR . . . .
H7B H 0.4614 0.2985 0.2266 0.204 Uiso 1 1 calc GR . . . .
H7C H 0.5203 0.3733 0.1936 0.204 Uiso 1 1 calc GR . . . .
C15 C 0.4373(3) 0.1361(4) 0.4219(3) 0.0401(12) Uani 1 1 d . . . . .
C17 C 0.4441(3) 0.2838(5) 0.5675(3) 0.0508(15) Uani 1 1 d . . . . .
H17A H 0.4958 0.2960 0.5887 0.076 Uiso 1 1 calc GR . . . .
H17B H 0.4066 0.2511 0.5955 0.076 Uiso 1 1 calc GR . . . .
H17C H 0.4197 0.3439 0.5544 0.076 Uiso 1 1 calc GR . . . .

loop_
_atom_site_aniso_label
_atom_site_aniso_U_11
_atom_site_aniso_U_22
_atom_site_aniso_U_33
_atom_site_aniso_U_23
_atom_site_aniso_U_13
_atom_site_aniso_U_12
Re1 0.02853(8) 0.04362(12) 0.03929(11) -0.01152(10) -0.00623(8) 0.00536(8)
Sm1 0.02462(10) 0.03036(12) 0.02996(12) -0.00197(11) 0.00117(9) -0.00086(9)
O3 0.069(3) 0.088(3) 0.045(2) -0.007(2) -0.018(2) 0.029(2)
O2 0.0399(17) 0.046(2) 0.057(3) -0.0132(19) -0.0077(16) 0.0123(15)
O1 0.0329(15) 0.037(2) 0.039(2) -0.0053(16) -0.0001(13) 0.0013(13)
O4 0.043(2) 0.068(3) 0.092(4) -0.033(3) 0.002(2) -0.0127(18)
N1 0.038(2) 0.050(3) 0.041(3) 0.001(2) -0.0002(19) -0.0028(19)
C12 0.033(2) 0.038(3) 0.040(3) 0.006(2) 0.005(2) -0.0041(19)
C21 0.042(3) 0.074(4) 0.040(3) -0.013(3) -0.006(2) 0.009(3)
C18 0.046(3) 0.050(4) 0.071(4) 0.020(3) -0.017(3) -0.002(2)
C10 0.080(4) 0.112(6) 0.050(4) 0.001(4) 0.002(3) -0.061(4)
C16 0.031(2) 0.060(4) 0.056(4) 0.011(3) 0.006(2) -0.006(2)
C2 0.032(2) 0.109(6) 0.031(3) 0.012(3) 0.000(2) 0.001(3)
C8 0.171(9) 0.101(7) 0.092(7) -0.062(6) 0.072(6) -0.084(6)
C1 0.056(3) 0.048(4) 0.041(3) 0.011(3) 0.020(3) 0.010(3)
C11 0.028(2) 0.038(3) 0.044(3) 0.010(2) 0.0045(19) -0.0082(19)
C19 0.058(3) 0.037(3) 0.086(5) 0.005(3) 0.015(3) 0.007(3)
C6 0.147(7) 0.068(6) 0.086(6) 0.032(5) 0.051(6) 0.046(5)
C3 0.066(3) 0.062(4) 0.041(3) -0.026(3) 0.021(3) -0.031(3)
C5 0.041(2) 0.043(3) 0.031(3) 0.002(2) 0.009(2) -0.016(2)
C20 0.060(3) 0.047(4) 0.059(4) -0.008(3) -0.002(3) -0.012(3)
C14 0.041(2) 0.029(3) 0.059(4) 0.004(2) 0.010(3) -0.004(2)
C9 0.062(4) 0.096(6) 0.143(8) 0.058(6) 0.039(5) 0.036(4)
C13 0.029(2) 0.035(3) 0.046(3) 0.014(2) -0.002(2) -0.0039(18)
C22 0.056(4) 0.210(11) 0.074(6) -0.032(6) -0.031(4) 0.048(5)
C4 0.034(2) 0.042(3) 0.054(4) 0.005(3) 0.016(2) 0.007(2)
C7 0.054(4) 0.311(16) 0.043(4) 0.043(7) -0.004(3) -0.024(6)
C15 0.037(2) 0.034(3) 0.049(3) 0.005(2) 0.003(2) -0.012(2)
C17 0.052(3) 0.067(4) 0.033(3) 0.000(3) 0.006(2) -0.005(3)

loop_
_atom_type_symbol
_atom_type_description
_atom_type_scat_dispersion_real
_atom_type_scat_dispersion_imag
_atom_type_scat_source
C C 0.0033 0.0016 'International Tables Vol C Tables 4.2.6.8 and 6.1.1.4'
H H 0.0000 0.0000 'International Tables Vol C Tables 4.2.6.8 and 6.1.1.4'
N N 0.0061 0.0033 'International Tables Vol C Tables 4.2.6.8 and 6.1.1.4'
O O 0.0106 0.0060 'International Tables Vol C Tables 4.2.6.8 and 6.1.1.4'
Re Re -1.0185 7.2310 'International Tables Vol C Tables 4.2.6.8 and 6.1.1.4'
Sm Sm -0.1638 3.4418 'International Tables Vol C Tables 4.2.6.8 and 6.1.1.4'

loop_
_geom_angle_atom_site_label_1
_geom_angle_atom_site_label_2
_geom_angle_atom_site_label_3
_geom_angle
_geom_angle_site_symmetry_1
_geom_angle_site_symmetry_3
O3 Re1 O2 109.68(19) . .
O3 Re1 O1 109.5(2) . .
O2 Re1 O1 111.14(15) . .
O4 Re1 O3 107.9(2) . .
O4 Re1 O2 109.0(2) . .
O4 Re1 O1 109.57(18) . .
O2 Sm1 N1 69.83(13) 5_666 .
O2 Sm1 C12 87.60(15) 5_666 .
O2 Sm1 C1 87.17(15) 5_666 .
O2 Sm1 C11 90.49(14) 5_666 .
O2 Sm1 C3 132.20(19) 5_666 .
O2 Sm1 C5 102.82(15) 5_666 .
O2 Sm1 C14 136.23(14) 5_666 .
O2 Sm1 C13 114.18(15) 5_666 .
O2 Sm1 C4 131.98(15) 5_666 .
O2 Sm1 C15 118.59(14) 5_666 .
O1 Sm1 O2 70.18(11) . 5_666
O1 Sm1 N1 140.00(13) . .
O1 Sm1 C12 77.83(13) . .
O1 Sm1 C1 91.41(16) . .
O1 Sm1 C11 107.12(14) . .
O1 Sm1 C3 119.42(14) . .
O1 Sm1 C5 74.32(13) . .
O1 Sm1 C14 102.75(14) . .
O1 Sm1 C13 75.44(14) . .
O1 Sm1 C4 90.47(14) . .
O1 Sm1 C15 123.89(14) . .
N1 Sm1 C12 99.72(14) . .
N1 Sm1 C1 87.42(16) . .
N1 Sm1 C11 72.51(14) . .
N1 Sm1 C3 88.73(17) . .
N1 Sm1 C5 115.67(15) . .
N1 Sm1 C14 105.30(15) . .
N1 Sm1 C13 121.33(13) . .
N1 Sm1 C4 117.28(16) . .
N1 Sm1 C15 76.13(15) . .
C12 Sm1 C1 169.11(17) . .
C12 Sm1 C11 30.26(15) . .
C12 Sm1 C3 139.18(19) . .
C12 Sm1 C5 144.59(15) . .
C12 Sm1 C14 49.42(16) . .
C12 Sm1 C13 30.31(14) . .
C12 Sm1 C4 132.00(15) . .
C12 Sm1 C15 49.81(16) . .
C1 Sm1 C3 48.44(19) . .
C1 Sm1 C14 136.60(16) . .
C1 Sm1 C15 140.76(18) . .
C11 Sm1 C1 159.30(17) . .
C11 Sm1 C3 124.02(17) . .
C11 Sm1 C5 166.10(16) . .
C11 Sm1 C14 49.04(14) . .
C11 Sm1 C13 49.67(13) . .
C11 Sm1 C4 137.53(16) . .
C11 Sm1 C15 29.85(16) . .
C3 Sm1 C14 89.79(19) . .
C3 Sm1 C15 95.14(17) . .
C5 Sm1 C1 29.05(16) . .
C5 Sm1 C3 48.27(15) . .
C5 Sm1 C14 117.06(15) . .
C5 Sm1 C15 138.13(16) . .
C13 Sm1 C1 148.11(14) . .
C13 Sm1 C3 113.5(2) . .
C13 Sm1 C5 119.38(14) . .
C13 Sm1 C14 29.76(16) . .
C13 Sm1 C4 101.72(15) . .
C13 Sm1 C15 49.61(15) . .
C4 Sm1 C1 48.61(16) . .
C4 Sm1 C3 29.72(17) . .
C4 Sm1 C5 29.37(16) . .
C4 Sm1 C14 89.95(15) . .
C4 Sm1 C15 108.78(16) . .
C15 Sm1 C14 29.80(14) . .
Re1 O2 Sm1 158.80(19) . 5_666
Re1 O1 Sm1 158.50(16) . .
C21 N1 Sm1 169.6(4) . .
C11 C12 Sm1 75.1(3) . .
C11 C12 C13 107.3(5) . .
C11 C12 C17 125.9(4) . .
C13 C12 Sm1 75.5(3) . .
C13 C12 C17 126.6(5) . .
C17 C12 Sm1 118.6(4) . .
N1 C21 C22 178.0(8) . .
H18A C18 H18B 109.5 . .
H18A C18 H18C 109.5 . .
H18B C18 H18C 109.5 . .
C13 C18 H18A 109.5 . .
C13 C18 H18B 109.5 . .
C13 C18 H18C 109.5 . .
H10A C10 H10B 109.5 . .
H10A C10 H10C 109.5 . .
H10B C10 H10C 109.5 . .
C5 C10 H10A 109.5 . .
C5 C10 H10B 109.5 . .
C5 C10 H10C 109.5 . .
H16A C16 H16B 109.5 . .
H16A C16 H16C 109.5 . .
H16B C16 H16C 109.5 . .
C11 C16 H16A 109.5 . .
C11 C16 H16B 109.5 . .
C11 C16 H16C 109.5 . .
C1 C2 Sm1 74.5(3) . .
C1 C2 C3 107.5(5) . .
C1 C2 C7 126.5(8) . .
C3 C2 Sm1 74.3(3) . .
C3 C2 C7 125.2(8) . .
C7 C2 Sm1 124.7(4) . .
H8A C8 H8B 109.5 . .
H8A C8 H8C 109.5 . .
H8B C8 H8C 109.5 . .
C3 C8 H8A 109.5 . .
C3 C8 H8B 109.5 . .
C3 C8 H8C 109.5 . .
C2 C1 Sm1 76.4(3) . .
C2 C1 C6 126.6(7) . .
C6 C1 Sm1 117.9(4) . .
C5 C1 Sm1 75.3(3) . .
C5 C1 C2 108.4(5) . .
C5 C1 C6 124.9(7) . .
C12 C11 Sm1 74.6(3) . .
C12 C11 C16 124.8(5) . .
C16 C11 Sm1 121.4(3) . .
C15 C11 Sm1 76.2(3) . .
C15 C11 C12 108.9(4) . .
C15 C11 C16 125.9(5) . .
H19A C19 H19B 109.5 . .
H19A C19 H19C 109.5 . .
H19B C19 H19C 109.5 . .
C14 C19 H19A 109.5 . .
C14 C19 H19B 109.5 . .
C14 C19 H19C 109.5 . .
C1 C6 H6A 109.5 . .
C1 C6 H6B 109.5 . .
C1 C6 H6C 109.5 . .
H6A C6 H6B 109.5 . .
H6A C6 H6C 109.5 . .
H6B C6 H6C 109.5 . .
C2 C3 Sm1 76.1(3) . .
C2 C3 C8 125.4(7) . .
C2 C3 C4 107.9(5) . .
C8 C3 Sm1 122.3(4) . .
C4 C3 Sm1 74.8(3) . .
C4 C3 C8 126.0(8) . .
C10 C5 Sm1 122.4(4) . .
C1 C5 Sm1 75.7(3) . .
C1 C5 C10 126.2(6) . .
C1 C5 C4 109.5(5) . .
C4 C5 Sm1 75.3(3) . .
C4 C5 C10 123.8(6) . .
H20A C20 H20B 109.5 . .
H20A C20 H20C 109.5 . .
H20B C20 H20C 109.5 . .
C15 C20 H20A 109.5 . .
C15 C20 H20B 109.5 . .
C15 C20 H20C 109.5 . .
C19 C14 Sm1 127.7(4) . .
C13 C14 Sm1 73.9(3) . .
C13 C14 C19 124.1(5) . .
C13 C14 C15 108.8(4) . .
C15 C14 Sm1 74.6(3) . .
C15 C14 C19 125.8(5) . .
H9A C9 H9B 109.5 . .
H9A C9 H9C 109.5 . .
H9B C9 H9C 109.5 . .
C4 C9 H9A 109.5 . .
C4 C9 H9B 109.5 . .
C4 C9 H9C 109.5 . .
C12 C13 Sm1 74.2(3) . .
C12 C13 C18 125.2(5) . .
C18 C13 Sm1 121.8(3) . .
C14 C13 Sm1 76.3(3) . .
C14 C13 C12 107.7(4) . .
C14 C13 C18 126.6(5) . .
C21 C22 H22B 109.5 . .
C21 C22 H22A 109.5 . .
C21 C22 H22C 109.5 . .
H22B C22 H22A 109.5 . .
H22B C22 H22C 109.5 . .
H22A C22 H22C 109.5 . .
C3 C4 Sm1 75.5(3) . .
C3 C4 C9 126.0(7) . .
C5 C4 Sm1 75.4(3) . .
C5 C4 C3 106.7(5) . .
C5 C4 C9 126.5(6) . .
C9 C4 Sm1 122.4(4) . .
C2 C7 H7A 109.5 . .
C2 C7 H7B 109.5 . .
C2 C7 H7C 109.5 . .
H7A C7 H7B 109.5 . .
H7A C7 H7C 109.5 . .
H7B C7 H7C 109.5 . .
C11 C15 Sm1 74.0(3) . .
C11 C15 C20 125.8(5) . .
C11 C15 C14 107.3(5) . .
C20 C15 Sm1 122.3(4) . .
C14 C15 Sm1 75.6(3) . .
C14 C15 C20 126.5(5) . .
C12 C17 H17A 109.5 . .
C12 C17 H17B 109.5 . .
C12 C17 H17C 109.5 . .
H17A C17 H17B 109.5 . .
H17A C17 H17C 109.5 . .
H17B C17 H17C 109.5 . .

loop_
_geom_bond_atom_site_label_1
_geom_bond_atom_site_label_2
_geom_bond_distance
_geom_bond_site_symmetry_2
Re1 O3 1.716(4) .
Re1 O2 1.745(3) .
Re1 O1 1.749(3) .
Re1 O4 1.696(4) .
Sm1 O2 2.458(3) 5_666
Sm1 O1 2.443(3) .
Sm1 N1 2.576(4) .
Sm1 C12 2.717(5) .
Sm1 C1 2.743(5) .
Sm1 C11 2.723(4) .
Sm1 C3 2.745(5) .
Sm1 C5 2.738(4) .
Sm1 C14 2.764(5) .
Sm1 C13 2.734(5) .
Sm1 C4 2.737(5) .
Sm1 C15 2.751(5) .
O2 Sm1 2.458(3) 5_666
N1 C21 1.123(6) .
C12 C11 1.420(7) .
C12 C13 1.425(6) .
C12 C17 1.494(8) .
C21 C22 1.457(8) .
C18 H18A 0.9700 .
C18 H18B 0.9700 .
C18 H18C 0.9700 .
C18 C13 1.490(7) .
C10 H10A 0.9700 .
C10 H10B 0.9700 .
C10 H10C 0.9700 .
C10 C5 1.532(7) .
C16 H16A 0.9700 .
C16 H16B 0.9700 .
C16 H16C 0.9700 .
C16 C11 1.499(6) .
C2 C1 1.385(9) .
C2 C3 1.406(10) .
C2 C7 1.518(9) .
C8 H8A 0.9700 .
C8 H8B 0.9700 .
C8 H8C 0.9700 .
C8 C3 1.510(9) .
C1 C6 1.534(9) .
C1 C5 1.374(8) .
C11 C15 1.410(7) .
C19 H19A 0.9700 .
C19 H19B 0.9700 .
C19 H19C 0.9700 .
C19 C14 1.519(7) .
C6 H6A 0.9700 .
C6 H6B 0.9700 .
C6 H6C 0.9700 .
C3 C4 1.406(8) .
C5 C4 1.388(7) .
C20 H20A 0.9700 .
C20 H20B 0.9700 .
C20 H20C 0.9700 .
C20 C15 1.503(8) .
C14 C13 1.412(8) .
C14 C15 1.418(7) .
C9 H9A 0.9700 .
C9 H9B 0.9700 .
C9 H9C 0.9700 .
C9 C4 1.507(8) .
C22 H22B 0.9700 .
C22 H22A 0.9700 .
C22 H22C 0.9700 .
C7 H7A 0.9700 .
C7 H7B 0.9700 .
C7 H7C 0.9700 .
C17 H17A 0.9700 .
C17 H17B 0.9700 .
C17 H17C 0.9700 .

loop_
_geom_torsion_atom_site_label_1
_geom_torsion_atom_site_label_2
_geom_torsion_atom_site_label_3
_geom_torsion_atom_site_label_4
_geom_torsion
_geom_torsion_site_symmetry_1
_geom_torsion_site_symmetry_2
_geom_torsion_site_symmetry_3
_geom_torsion_site_symmetry_4
Sm1 C12 C11 C16 -117.9(5) . . . .
Sm1 C12 C11 C15 69.1(3) . . . .
Sm1 C12 C13 C18 118.1(5) . . . .
Sm1 C12 C13 C14 -69.6(3) . . . .
Sm1 C2 C1 C6 -114.8(6) . . . .
Sm1 C2 C1 C5 69.2(4) . . . .
Sm1 C2 C3 C8 120.0(6) . . . .
Sm1 C2 C3 C4 -68.7(4) . . . .
Sm1 C1 C5 C10 -119.9(5) . . . .
Sm1 C1 C5 C4 68.4(4) . . . .
Sm1 C11 C15 C20 -118.5(5) . . . .
Sm1 C11 C15 C14 68.9(3) . . . .
Sm1 C3 C4 C5 -69.5(3) . . . .
Sm1 C3 C4 C9 119.8(6) . . . .
Sm1 C5 C4 C3 69.5(4) . . . .
Sm1 C5 C4 C9 -119.8(6) . . . .
Sm1 C14 C13 C12 68.1(3) . . . .
Sm1 C14 C13 C18 -119.7(5) . . . .
Sm1 C14 C15 C11 -67.8(3) . . . .
Sm1 C14 C15 C20 119.7(5) . . . .
O3 Re1 O2 Sm1 78.6(7) . . . 5_666
O3 Re1 O1 Sm1 116.4(5) . . . .
O2 Re1 O1 Sm1 -4.9(6) . . . .
O1 Re1 O2 Sm1 -160.2(6) . . . 5_666
O4 Re1 O2 Sm1 -39.3(7) . . . 5_666
O4 Re1 O1 Sm1 -125.4(5) . . . .
C12 C11 C15 Sm1 -68.1(3) . . . .
C12 C11 C15 C20 173.4(5) . . . .
C12 C11 C15 C14 0.8(6) . . . .
C10 C5 C4 Sm1 119.4(5) . . . .
C10 C5 C4 C3 -171.1(5) . . . .
C10 C5 C4 C9 -0.4(9) . . . .
C16 C11 C15 Sm1 119.0(5) . . . .
C16 C11 C15 C20 0.5(8) . . . .
C16 C11 C15 C14 -172.1(5) . . . .
C2 C1 C5 Sm1 -70.0(4) . . . .
C2 C1 C5 C10 170.2(5) . . . .
C2 C1 C5 C4 -1.6(6) . . . .
C2 C3 C4 Sm1 69.6(4) . . . .
C2 C3 C4 C5 0.1(6) . . . .
C2 C3 C4 C9 -170.6(6) . . . .
C8 C3 C4 Sm1 -119.2(6) . . . .
C8 C3 C4 C5 171.3(6) . . . .
C8 C3 C4 C9 0.6(10) . . . .
C1 C2 C3 Sm1 67.6(4) . . . .
C1 C2 C3 C8 -172.3(5) . . . .
C1 C2 C3 C4 -1.0(6) . . . .
C1 C5 C4 Sm1 -68.6(4) . . . .
C1 C5 C4 C3 0.9(6) . . . .
C1 C5 C4 C9 171.6(6) . . . .
C11 C12 C13 Sm1 69.0(3) . . . .
C11 C12 C13 C18 -172.9(5) . . . .
C11 C12 C13 C14 -0.6(5) . . . .
C19 C14 C13 Sm1 125.0(5) . . . .
C19 C14 C13 C12 -166.8(5) . . . .
C19 C14 C13 C18 5.3(8) . . . .
C19 C14 C15 Sm1 -125.7(5) . . . .
C19 C14 C15 C11 166.5(5) . . . .
C19 C14 C15 C20 -6.0(8) . . . .
C6 C1 C5 Sm1 113.9(6) . . . .
C6 C1 C5 C10 -5.9(9) . . . .
C6 C1 C5 C4 -177.7(5) . . . .
C3 C2 C1 Sm1 -67.6(4) . . . .
C3 C2 C1 C6 177.6(6) . . . .
C3 C2 C1 C5 1.6(6) . . . .
C13 C12 C11 Sm1 -69.2(3) . . . .
C13 C12 C11 C16 172.9(5) . . . .
C13 C12 C11 C15 -0.1(5) . . . .
C13 C14 C15 Sm1 66.6(4) . . . .
C13 C14 C15 C11 -1.2(6) . . . .
C13 C14 C15 C20 -173.7(5) . . . .
C7 C2 C1 Sm1 121.9(6) . . . .
C7 C2 C1 C6 7.1(9) . . . .
C7 C2 C1 C5 -168.9(5) . . . .
C7 C2 C3 Sm1 -121.7(6) . . . .
C7 C2 C3 C8 -1.7(9) . . . .
C7 C2 C3 C4 169.6(5) . . . .
C15 C14 C13 Sm1 -67.1(4) . . . .
C15 C14 C13 C12 1.1(6) . . . .
C15 C14 C13 C18 173.3(5) . . . .
C17 C12 C11 Sm1 114.8(5) . . . .
C17 C12 C11 C16 -3.1(8) . . . .
C17 C12 C11 C15 -176.1(5) . . . .
C17 C12 C13 Sm1 -115.1(5) . . . .
C17 C12 C13 C18 3.0(8) . . . .
C17 C12 C13 C14 175.4(5) . . . .
